data_7205869
loop_
_publ_author_name
'Ma, Li'
'Qiu, Yong-Cai'
'Peng, Guo'
'Cai, Jin-Biao'
'Deng, Hong'
'Zeller, Matthias'

_publ_section_title
;
 Self-assembly of d--f coordination frameworks based on
 1H-benzimidazole-5-carboxylic acid: synthesis, structure and
 luminescence
;
_journal_coden_ASTM CRECF4
_journal_issue 11
_journal_name_full CrystEngComm
_journal_page_first 3852
_journal_page_last 3861
_journal_paper_doi 10.1039/c0ce00923g
_journal_volume 13
_journal_year 2011
_chemical_formula_moiety 'C32 H18 Ag3 N8 O8 Tb, 4(H2 O)'
_chemical_formula_sum 'C32 H26 Ag3 N8 O12 Tb'
_chemical_formula_weight 1197.14
_space_group_IT_number 14
_symmetry_cell_setting monoclinic
_symmetry_space_group_name_Hall '-P 2yn'
_symmetry_space_group_name_H-M 'P 1 21/n 1'
_atom_sites_solution_hydrogens geom
_atom_sites_solution_primary direct
_atom_sites_solution_secondary difmap
_audit_creation_method SHELXL-97
_cell_angle_alpha 90.00
_cell_angle_beta 108.287(2)
_cell_angle_gamma 90.00
_cell_formula_units_Z 2
_cell_length_a 16.0731(6)
_cell_length_b 5.4794(2)
_cell_length_c 21.8203(8)
_cell_measurement_reflns_used 5379
_cell_measurement_temperature 296(2)
_cell_measurement_theta_max 27.000
_cell_measurement_theta_min 2.669
_cell_volume 1824.68(12)
_computing_cell_refinement 'Apex2 v2.1-4'
_computing_data_collection 'Apex2 v2.1-4 (Bruker, 2007)'
_computing_data_reduction 'Apex2 v2.1-4'
_computing_molecular_graphics 'SHELXTL 6.14'
_computing_publication_material 'SHELXTL 6.14'
_computing_structure_refinement 'SHELXTL 6.14'
_computing_structure_solution 'SHELXTL 6.14 (Bruker, 2000-2003)'
_diffrn_ambient_temperature 296(2)
_diffrn_measured_fraction_theta_full 0.999
_diffrn_measured_fraction_theta_max 0.999
_diffrn_measurement_device_type 'Bruker AXS SMART APEX CCD diffractometer'
_diffrn_measurement_method '\w scans'
_diffrn_radiation_monochromator graphite
_diffrn_radiation_source 'fine-focus sealed tube'
_diffrn_radiation_type MoK\a
_diffrn_radiation_wavelength 0.71073
_diffrn_reflns_av_R_equivalents 0.0468
_diffrn_reflns_av_sigmaI/netI 0.0341
_diffrn_reflns_limit_h_max 20
_diffrn_reflns_limit_h_min -21
_diffrn_reflns_limit_k_max 7
_diffrn_reflns_limit_k_min 0
_diffrn_reflns_limit_l_max 28
_diffrn_reflns_limit_l_min 0
_diffrn_reflns_number 36985
_diffrn_reflns_theta_full 27.89
_diffrn_reflns_theta_max 27.89
_diffrn_reflns_theta_min 1.89
_diffrn_standards_number 0
_exptl_absorpt_coefficient_mu 3.574
_exptl_absorpt_correction_T_max 0.745620
_exptl_absorpt_correction_T_min 0.481052
_exptl_absorpt_correction_type multi-scan
_exptl_absorpt_process_details 'TWINABS (Sheldrick, 2007)'
_exptl_crystal_colour colourless
_exptl_crystal_density_diffrn 2.179
_exptl_crystal_density_method 'not measured'
_exptl_crystal_description plate
_exptl_crystal_F_000 1152
_exptl_crystal_size_max 0.16
_exptl_crystal_size_mid 0.11
_exptl_crystal_size_min 0.09
_refine_diff_density_max 0.678
_refine_diff_density_min -1.090
_refine_diff_density_rms 0.135
_refine_ls_extinction_method none
_refine_ls_goodness_of_fit_ref 1.012
_refine_ls_hydrogen_treatment constr
_refine_ls_matrix_type full
_refine_ls_number_parameters 259
_refine_ls_number_reflns 4357
_refine_ls_number_restraints 0
_refine_ls_restrained_S_all 1.012
_refine_ls_R_factor_all 0.0496
_refine_ls_R_factor_gt 0.0388
_refine_ls_shift/su_max 0.001
_refine_ls_shift/su_mean 0.000
_refine_ls_structure_factor_coef Fsqd
_refine_ls_weighting_details 'calc w=1/[\s^2^(Fo^2^)+(0.0380P)^2^+8.0723P] where P=(Fo^2^+2Fc^2^)/3'
_refine_ls_weighting_scheme calc
_refine_ls_wR_factor_gt 0.0863
_refine_ls_wR_factor_ref 0.0913
_reflns_number_gt 3725
_reflns_number_total 4357
_reflns_threshold_expression I>2\s(I)
_cod_data_source_file c0ce00923g.txt
_cod_data_source_block 1
_cod_original_sg_symbol_H-M 'P 21/n'
_cod_database_code 7205869

loop_
_symmetry_equiv_pos_as_xyz
'x, y, z'
'-x+1/2, y+1/2, -z+1/2'
'-x, -y, -z'
'x-1/2, -y-1/2, z-1/2'

loop_
_atom_site_label
_atom_site_type_symbol
_atom_site_fract_x
_atom_site_fract_y
_atom_site_fract_z
_atom_site_U_iso_or_equiv
_atom_site_adp_type
_atom_site_occupancy
_atom_site_symmetry_multiplicity
_atom_site_calc_flag
_atom_site_refinement_flags
_atom_site_disorder_assembly
_atom_site_disorder_group
Tb1 Tb 0.5000 0.5000 0.5000 0.02548(10) Uani 1 2 d S . .
O4 O 0.4282(3) 0.1923(8) 0.4344(2) 0.0374(10) Uani 1 1 d . . .
C7 C 0.2351(3) -0.1678(10) 0.3651(3) 0.0258(11) Uani 1 1 d . . .
H7 H 0.2470 -0.3002 0.3932 0.031 Uiso 1 1 calc R . .
C1 C 0.3816(3) 0.0006(10) 0.4205(3) 0.0243(11) Uani 1 1 d . . .
C3 C 0.2758(4) 0.2184(11) 0.3273(3) 0.0283(12) Uani 1 1 d . . .
H3A H 0.3169 0.3427 0.3327 0.034 Uiso 1 1 calc R . .
C5 C 0.1384(4) 0.0481(11) 0.2731(3) 0.0283(12) Uani 1 1 d . . .
C6 C 0.1563(4) -0.1476(10) 0.3162(3) 0.0271(12) Uani 1 1 d . . .
C4 C 0.1982(4) 0.2354(12) 0.2780(3) 0.0319(13) Uani 1 1 d . . .
H4A H 0.1863 0.3659 0.2493 0.038 Uiso 1 1 calc R . .
C2 C 0.2954(3) 0.0164(10) 0.3704(3) 0.0244(11) Uani 1 1 d . . .
N2 N 0.0552(3) 0.0064(10) 0.2303(3) 0.0373(12) Uani 1 1 d . . .
H2 H 0.0275 0.0960 0.1980 0.045 Uiso 1 1 calc R . .
N3 N 0.0831(3) -0.3027(10) 0.3006(2) 0.0346(12) Uani 1 1 d . . .
C14 C 0.0268(4) -0.2020(13) 0.2494(3) 0.0398(15) Uani 1 1 d . . .
H14A H -0.0279 -0.2692 0.2283 0.048 Uiso 1 1 calc R . .
C15 C 0.3900(4) 0.2561(13) 0.5954(3) 0.0366(14) Uani 1 1 d . . .
O1 O 0.4315(3) 0.2068(11) 0.6531(2) 0.0534(14) Uani 1 1 d . . .
O3 O 0.4159(3) 0.4067(9) 0.5615(2) 0.0415(11) Uani 1 1 d . . .
O2 O 0.4059(3) -0.2048(8) 0.4458(2) 0.0407(11) Uani 1 1 d . . .
Ag1 Ag 0.07690(3) 0.41043(10) 0.36233(2) 0.03847(13) Uani 1 1 d . . .
N1 N 0.0940(3) 0.1343(10) 0.4307(2) 0.0348(12) Uani 1 1 d . . .
C12 C 0.2856(4) -0.0863(13) 0.5957(3) 0.0446(16) Uani 1 1 d . . .
H12 H 0.3267 -0.1429 0.6333 0.053 Uiso 1 1 calc R . .
C8 C 0.1650(4) 0.0928(12) 0.4842(3) 0.0295(12) Uani 1 1 d . . .
C10 C 0.1480(4) -0.1212(12) 0.5144(3) 0.0331(13) Uani 1 1 d . . .
C9 C 0.2447(4) 0.2158(12) 0.5095(3) 0.0329(13) Uani 1 1 d . . .
H9 H 0.2572 0.3535 0.4890 0.039 Uiso 1 1 calc R . .
C11 C 0.2087(4) -0.2106(14) 0.5707(3) 0.0464(17) Uani 1 1 d . . .
H11 H 0.1970 -0.3507 0.5907 0.056 Uiso 1 1 calc R . .
N4 N 0.0671(3) -0.2078(11) 0.4782(3) 0.0381(12) Uani 1 1 d . . .
C13 C 0.0384(4) -0.0476(11) 0.4304(3) 0.0359(14) Uani 1 1 d . . .
H13 H -0.0162 -0.0610 0.3991 0.043 Uiso 1 1 calc R . .
C16 C 0.3044(4) 0.1290(12) 0.5653(3) 0.0352(14) Uani 1 1 d . . .
O6 O 0.3416(7) 0.693(3) 0.7991(6) 0.170(5) Uani 1 1 d . . .
H6A H 0.3351 0.8451 0.7989 0.256 Uiso 1 1 d R . .
H6B H 0.3070 0.5738 0.7922 0.256 Uiso 1 1 d R . .
O5 O 0.3716(8) 0.186(2) 0.7599(6) 0.163(5) Uani 1 1 d . . .
H5A H 0.3714 0.2246 0.7226 0.245 Uiso 1 1 d R . .
H5B H 0.3912 0.2909 0.7888 0.245 Uiso 1 1 d R . .
Ag2 Ag 0.0000 -0.5000 0.5000 0.04192(18) Uani 1 2 d S . .

loop_
_atom_site_aniso_label
_atom_site_aniso_U_11
_atom_site_aniso_U_22
_atom_site_aniso_U_33
_atom_site_aniso_U_23
_atom_site_aniso_U_13
_atom_site_aniso_U_12
Tb1 0.02135(18) 0.01633(17) 0.0321(2) 0.00371(15) -0.00121(13) -0.00516(14)
O4 0.040(2) 0.025(2) 0.037(2) -0.0018(18) -0.0030(17) -0.0122(19)
C7 0.028(3) 0.019(3) 0.026(3) 0.002(2) 0.002(2) 0.000(2)
C1 0.010(2) 0.023(3) 0.040(3) -0.002(2) 0.0074(19) -0.003(2)
C3 0.033(3) 0.021(3) 0.030(3) 0.004(2) 0.009(2) -0.003(2)
C5 0.028(3) 0.026(3) 0.027(3) 0.000(2) 0.003(2) 0.004(2)
C6 0.028(3) 0.022(3) 0.029(3) -0.002(2) 0.006(2) -0.002(2)
C4 0.038(3) 0.027(3) 0.027(3) 0.006(2) 0.006(2) 0.007(3)
C2 0.026(2) 0.018(3) 0.026(2) -0.001(2) 0.004(2) 0.002(2)
N2 0.030(3) 0.039(3) 0.035(3) 0.004(2) -0.002(2) 0.006(2)
N3 0.023(2) 0.035(3) 0.040(3) 0.001(2) 0.002(2) -0.005(2)
C14 0.023(3) 0.044(4) 0.042(3) -0.006(3) -0.006(2) 0.000(3)
C15 0.034(3) 0.034(3) 0.039(3) -0.002(3) 0.008(3) -0.006(3)
O1 0.053(3) 0.060(4) 0.037(2) -0.003(2) -0.001(2) -0.026(3)
O3 0.034(2) 0.040(3) 0.051(3) 0.002(2) 0.014(2) -0.012(2)
O2 0.030(2) 0.025(2) 0.054(3) 0.010(2) -0.0054(19) -0.0001(18)
Ag1 0.0364(3) 0.0334(3) 0.0428(3) 0.0031(2) 0.00836(19) -0.0061(2)
N1 0.035(3) 0.034(3) 0.035(3) -0.001(2) 0.010(2) -0.007(2)
C12 0.042(4) 0.038(4) 0.045(4) 0.007(3) 0.002(3) -0.012(3)
C8 0.035(3) 0.025(3) 0.029(3) -0.006(2) 0.011(2) -0.007(3)
C10 0.035(3) 0.029(3) 0.038(3) 0.001(3) 0.017(3) -0.009(3)
C9 0.034(3) 0.033(3) 0.034(3) -0.003(3) 0.013(2) -0.010(3)
C11 0.050(4) 0.035(4) 0.050(4) 0.008(3) 0.011(3) -0.015(3)
N4 0.035(3) 0.033(3) 0.046(3) -0.004(3) 0.012(2) -0.014(2)
C13 0.033(3) 0.028(3) 0.047(4) -0.008(3) 0.012(3) -0.010(3)
C16 0.033(3) 0.034(4) 0.038(3) -0.003(3) 0.010(3) -0.011(3)
O6 0.132(8) 0.179(12) 0.232(14) 0.016(11) 0.104(9) 0.009(9)
O5 0.239(13) 0.129(9) 0.174(10) -0.016(8) 0.139(10) -0.035(9)
Ag2 0.0391(4) 0.0330(4) 0.0544(4) -0.0043(3) 0.0159(3) -0.0173(3)

loop_
_atom_type_symbol
_atom_type_description
_atom_type_scat_dispersion_real
_atom_type_scat_dispersion_imag
_atom_type_scat_source
C C 0.0033 0.0016 'International Tables Vol C Tables 4.2.6.8 and 6.1.1.4'
H H 0.0000 0.0000 'International Tables Vol C Tables 4.2.6.8 and 6.1.1.4'
N N 0.0061 0.0033 'International Tables Vol C Tables 4.2.6.8 and 6.1.1.4'
O O 0.0106 0.0060 'International Tables Vol C Tables 4.2.6.8 and 6.1.1.4'
Ag Ag -0.8971 1.1015 'International Tables Vol C Tables 4.2.6.8 and 6.1.1.4'
Tb Tb -0.1723 4.1537 'International Tables Vol C Tables 4.2.6.8 and 6.1.1.4'

loop_
_geom_angle_atom_site_label_1
_geom_angle_atom_site_label_2
_geom_angle_atom_site_label_3
_geom_angle
_geom_angle_site_symmetry_1
_geom_angle_site_symmetry_3
_geom_angle_publ_flag
O3 Tb1 O3 180.00(15) . 3_666 ?
O3 Tb1 O2 87.38(17) . 3_656 ?
O3 Tb1 O2 92.62(17) 3_666 3_656 ?
O3 Tb1 O2 92.62(17) . 1_565 ?
O3 Tb1 O2 87.38(17) 3_666 1_565 ?
O2 Tb1 O2 179.999(1) 3_656 1_565 ?
O3 Tb1 O4 85.70(17) . . ?
O3 Tb1 O4 94.30(17) 3_666 . ?
O2 Tb1 O4 85.60(16) 3_656 . ?
O2 Tb1 O4 94.40(16) 1_565 . ?
O3 Tb1 O4 94.30(17) . 3_666 ?
O3 Tb1 O4 85.70(17) 3_666 3_666 ?
O2 Tb1 O4 94.40(16) 3_656 3_666 ?
O2 Tb1 O4 85.60(16) 1_565 3_666 ?
O4 Tb1 O4 180.00(19) . 3_666 ?
C1 O4 Tb1 155.1(4) . . ?
C2 C7 C6 117.2(5) . . ?
C2 C7 H7 121.4 . . ?
C6 C7 H7 121.4 . . ?
O2 C1 O4 123.7(5) . . ?
O2 C1 C2 117.9(5) . . ?
O4 C1 C2 118.4(5) . . ?
C4 C3 C2 122.0(6) . . ?
C4 C3 H3A 119.0 . . ?
C2 C3 H3A 119.0 . . ?
C4 C5 N2 132.2(5) . . ?
C4 C5 C6 121.7(5) . . ?
N2 C5 C6 106.2(5) . . ?
C7 C6 C5 121.8(5) . . ?
C7 C6 N3 129.3(5) . . ?
C5 C6 N3 108.8(5) . . ?
C3 C4 C5 116.6(6) . . ?
C3 C4 H4A 121.7 . . ?
C5 C4 H4A 121.7 . . ?
C7 C2 C3 120.7(5) . . ?
C7 C2 C1 119.5(5) . . ?
C3 C2 C1 119.8(5) . . ?
C14 N2 C5 106.3(5) . . ?
C14 N2 H2 126.9 . . ?
C5 N2 H2 126.9 . . ?
C14 N3 C6 104.6(5) . . ?
C14 N3 Ag1 134.5(4) . 1_545 ?
C6 N3 Ag1 120.3(4) . 1_545 ?
N3 C14 N2 114.1(5) . . ?
N3 C14 H14A 122.9 . . ?
N2 C14 H14A 122.9 . . ?
O1 C15 O3 124.0(6) . . ?
O1 C15 C16 117.7(6) . . ?
O3 C15 C16 118.2(6) . . ?
C15 O3 Tb1 150.5(5) . . ?
C1 O2 Tb1 157.9(4) . 1_545 ?
N1 Ag1 N3 170.05(19) . 1_565 ?
C13 N1 C8 104.9(5) . . ?
C13 N1 Ag1 126.8(4) . . ?
C8 N1 Ag1 128.2(4) . . ?
C11 C12 C16 121.4(6) . . ?
C11 C12 H12 119.3 . . ?
C16 C12 H12 119.3 . . ?
N1 C8 C9 132.1(6) . . ?
N1 C8 C10 107.7(5) . . ?
C9 C8 C10 120.1(6) . . ?
N4 C10 C11 131.0(6) . . ?
N4 C10 C8 107.7(5) . . ?
C11 C10 C8 121.2(5) . . ?
C16 C9 C8 118.7(6) . . ?
C16 C9 H9 120.7 . . ?
C8 C9 H9 120.7 . . ?
C12 C11 C10 118.1(6) . . ?
C12 C11 H11 120.9 . . ?
C10 C11 H11 120.9 . . ?
C13 N4 C10 104.8(5) . . ?
C13 N4 Ag2 127.8(4) . . ?
C10 N4 Ag2 127.1(4) . . ?
N4 C13 N1 114.8(6) . . ?
N4 C13 H13 122.6 . . ?
N1 C13 H13 122.6 . . ?
C9 C16 C12 120.4(5) . . ?
C9 C16 C15 121.1(6) . . ?
C12 C16 C15 118.6(6) . . ?
H6A O6 H6B 134.2 . . ?
H5A O5 H5B 116.0 . . ?
N4 Ag2 N4 180.0(3) 3_546 . ?

loop_
_geom_bond_atom_site_label_1
_geom_bond_atom_site_label_2
_geom_bond_distance
_geom_bond_site_symmetry_2
_geom_bond_publ_flag
Tb1 O3 2.243(4) . ?
Tb1 O3 2.243(4) 3_666 ?
Tb1 O2 2.275(4) 3_656 ?
Tb1 O2 2.275(4) 1_565 ?
Tb1 O4 2.277(4) . ?
Tb1 O4 2.277(4) 3_666 ?
O4 C1 1.270(7) . ?
C7 C2 1.378(8) . ?
C7 C6 1.381(7) . ?
C7 H7 0.9300 . ?
C1 O2 1.261(7) . ?
C1 C2 1.474(7) . ?
C3 C4 1.371(8) . ?
C3 C2 1.423(8) . ?
C3 H3A 0.9300 . ?
C5 C4 1.388(9) . ?
C5 N2 1.388(7) . ?
C5 C6 1.396(8) . ?
C6 N3 1.404(7) . ?
C4 H4A 0.9300 . ?
N2 C14 1.344(9) . ?
N2 H2 0.8600 . ?
N3 C14 1.319(8) . ?
N3 Ag1 2.092(5) 1_545 ?
C14 H14A 0.9300 . ?
C15 O1 1.254(8) . ?
C15 O3 1.263(8) . ?
C15 C16 1.499(8) . ?
O2 Tb1 2.275(4) 1_545 ?
Ag1 N1 2.082(5) . ?
Ag1 N3 2.092(5) 1_565 ?
N1 C13 1.338(8) . ?
N1 C8 1.370(8) . ?
C12 C11 1.366(9) . ?
C12 C16 1.431(9) . ?
C12 H12 0.9300 . ?
C8 C9 1.400(8) . ?
C8 C10 1.413(9) . ?
C10 N4 1.376(7) . ?
C10 C11 1.397(9) . ?
C9 C16 1.377(9) . ?
C9 H9 0.9300 . ?
C11 H11 0.9300 . ?
N4 C13 1.331(8) . ?
N4 Ag2 2.068(5) . ?
C13 H13 0.9300 . ?
O6 H6A 0.8400 . ?
O6 H6B 0.8400 . ?
O5 H5A 0.8400 . ?
O5 H5B 0.8400 . ?
Ag2 N4 2.068(5) 3_546 ?

loop_
_geom_hbond_atom_site_label_D
_geom_hbond_atom_site_label_H
_geom_hbond_atom_site_label_A
_geom_hbond_distance_DH
_geom_hbond_distance_HA
_geom_hbond_distance_DA
_geom_hbond_angle_DHA
_geom_hbond_site_symmetry_A
O6 H6B O5 0.84 2.80 3.261(16) 116.0 2_556
O6 H6A O5 0.84 2.20 2.917(17) 142.7 1_565
O5 H5B O6 0.84 2.38 2.993(17) 130.5 .
O5 H5A O1 0.84 2.04 2.790(11) 148.0 .
N2 H2 O1 0.86 1.89 2.676(7) 151.9 4_565

loop_
_geom_torsion_atom_site_label_1
_geom_torsion_atom_site_label_2
_geom_torsion_atom_site_label_3
_geom_torsion_atom_site_label_4
_geom_torsion
_geom_torsion_site_symmetry_1
_geom_torsion_site_symmetry_2
_geom_torsion_site_symmetry_3
_geom_torsion_site_symmetry_4
_geom_torsion_publ_flag
O3 Tb1 O4 C1 -18.4(9) . . . . ?
O3 Tb1 O4 C1 161.6(9) 3_666 . . . ?
O2 Tb1 O4 C1 69.3(9) 3_656 . . . ?
O2 Tb1 O4 C1 -110.7(9) 1_565 . . . ?
Tb1 O4 C1 O2 -65.7(12) . . . . ?
Tb1 O4 C1 C2 116.4(9) . . . . ?
C2 C7 C6 C5 1.1(9) . . . . ?
C2 C7 C6 N3 -178.3(6) . . . . ?
C4 C5 C6 C7 -1.4(9) . . . . ?
N2 C5 C6 C7 178.7(5) . . . . ?
C4 C5 C6 N3 178.1(5) . . . . ?
N2 C5 C6 N3 -1.8(7) . . . . ?
C2 C3 C4 C5 1.5(9) . . . . ?
N2 C5 C4 C3 179.9(6) . . . . ?
C6 C5 C4 C3 0.1(9) . . . . ?
C6 C7 C2 C3 0.5(8) . . . . ?
C6 C7 C2 C1 -178.3(5) . . . . ?
C4 C3 C2 C7 -1.8(9) . . . . ?
C4 C3 C2 C1 176.9(5) . . . . ?
O2 C1 C2 C7 17.6(8) . . . . ?
O4 C1 C2 C7 -164.4(5) . . . . ?
O2 C1 C2 C3 -161.1(5) . . . . ?
O4 C1 C2 C3 16.9(8) . . . . ?
C4 C5 N2 C14 -178.7(7) . . . . ?
C6 C5 N2 C14 1.2(7) . . . . ?
C7 C6 N3 C14 -178.9(6) . . . . ?
C5 C6 N3 C14 1.7(7) . . . . ?
C7 C6 N3 Ag1 8.5(8) . . . 1_545 ?
C5 C6 N3 Ag1 -170.9(4) . . . 1_545 ?
C6 N3 C14 N2 -0.9(8) . . . . ?
Ag1 N3 C14 N2 170.1(5) 1_545 . . . ?
C5 N2 C14 N3 -0.2(8) . . . . ?
O1 C15 O3 Tb1 80.3(11) . . . . ?
C16 C15 O3 Tb1 -100.1(9) . . . . ?
O2 Tb1 O3 C15 -25.8(9) 3_656 . . . ?
O2 Tb1 O3 C15 154.2(9) 1_565 . . . ?
O4 Tb1 O3 C15 60.0(9) . . . . ?
O4 Tb1 O3 C15 -120.0(9) 3_666 . . . ?
O4 C1 O2 Tb1 -18.9(16) . . . 1_545 ?
C2 C1 O2 Tb1 159.0(9) . . . 1_545 ?
C13 N1 C8 C9 178.4(7) . . . . ?
Ag1 N1 C8 C9 0.5(10) . . . . ?
C13 N1 C8 C10 0.3(7) . . . . ?
Ag1 N1 C8 C10 -177.6(4) . . . . ?
N1 C8 C10 N4 0.6(7) . . . . ?
C9 C8 C10 N4 -177.7(6) . . . . ?
N1 C8 C10 C11 -179.8(6) . . . . ?
C9 C8 C10 C11 1.9(10) . . . . ?
N1 C8 C9 C16 179.8(6) . . . . ?
C10 C8 C9 C16 -2.3(9) . . . . ?
C16 C12 C11 C10 -0.2(12) . . . . ?
N4 C10 C11 C12 178.9(7) . . . . ?
C8 C10 C11 C12 -0.6(11) . . . . ?
C11 C10 N4 C13 179.1(7) . . . . ?
C8 C10 N4 C13 -1.3(7) . . . . ?
C11 C10 N4 Ag2 5.5(11) . . . . ?
C8 C10 N4 Ag2 -175.0(4) . . . . ?
C10 N4 C13 N1 1.6(8) . . . . ?
Ag2 N4 C13 N1 175.2(4) . . . . ?
C8 N1 C13 N4 -1.2(8) . . . . ?
Ag1 N1 C13 N4 176.7(4) . . . . ?
C8 C9 C16 C12 1.5(10) . . . . ?
C8 C9 C16 C15 -178.7(6) . . . . ?
C11 C12 C16 C9 -0.2(11) . . . . ?
C11 C12 C16 C15 180.0(7) . . . . ?
O1 C15 C16 C9 162.9(6) . . . . ?
O3 C15 C16 C9 -16.7(10) . . . . ?
O1 C15 C16 C12 -17.3(10) . . . . ?
O3 C15 C16 C12 163.1(6) . . . . ?
